data_8101476
loop_
_publ_author_name
'Shoja, M.'
'Bisso, S.'
'Kabban, R.'
'Athanasopoulos, D.'

_publ_section_title
;
Crystal structure of 6-hydroxy-2'-methoxyflavone, C16H12O4
;
_journal_issue 2
_journal_name_full 'Zeitschrift f\"ur Kristallographie - New Crystal Structures'
_journal_page_first 233
_journal_page_last 234
_journal_volume 214
_journal_year 1999
_chemical_formula_sum 'C16 H12 O4'
_chemical_formula_weight 268.27
_chemical_melting_point 506.0(10)
_space_group_IT_number 14
_symmetry_cell_setting monoclinic
_symmetry_space_group_name_Hall '-P 2ybc'
_symmetry_space_group_name_H-M 'P 1 21/c 1'
_cell_angle_alpha 90.00000
_cell_angle_beta 121.48(3)
_cell_angle_gamma 90.00000
_cell_formula_units_Z 4
_cell_length_a 14.870(4)
_cell_length_b 3.876(4)
_cell_length_c 25.251(4)
_cell_measurement_temperature 293
_cell_volume 1241.1(14)
_diffrn_ambient_temperature 293
_exptl_crystal_density_diffrn 1.436
_refine_ls_R_factor_obs .078
_refine_ls_wR_factor_obs .085
_cod_depositor_comments
;
The following automatic conversions were performed:

'_chemical_melting_point' value '505-507 K' was changed to
'506.0(10)' - the average value was taken and precision was
estimated.

Automatic conversion script
Id: cif_fix_values 1646 2011-03-28 12:23:43Z adriana 
;
_cod_original_sg_symbol_Hall -p_2ybc
_cod_original_sg_symbol_H-M 'P 21/c'
_cod_database_code 8101476

loop_
_symmetry_equiv_pos_as_xyz
x,y,z
-x,1/2+y,1/2-z
-x,-y,-z
x,1/2-y,1/2+z

loop_
_atom_site_aniso_label
_atom_site_aniso_U_11
_atom_site_aniso_U_22
_atom_site_aniso_U_33
_atom_site_aniso_U_12
_atom_site_aniso_U_13
_atom_site_aniso_U_23
O1 .022(3) .071(6) .020(4) .005(4) .009(3) -.002(4)
C10 .025(5) .065(9) .018(5) .003(6) .011(4) .001(6)
C9 .025(5) .058(8) .020(5) .003(6) .013(4) -.006(6)
C2 .030(5) .049(8) .022(5) .002(6) .016(4) .001(5)
C1' .027(5) .052(8) .019(5) .002(6) .010(4) .002(5)
O6 .044(5) .101(9) .025(4) -.005(6) .019(4) -.015(5)
C3 .028(5) .067(9) .026(5) .010(6) .015(5) -.001(6)
O4 .024(4) .123(9) .028(4) .014(5) .010(3) .002(5)
C7 .029(5) .077(9) .031(6) .010(7) .020(5) -.003(7)
C6 .035(6) .065(9) .023(5) -.000(6) .016(5) -.005(6)
C2' .033(5) .056(9) .023(5) -.001(6) .015(5) .003(6)
C4 .030(5) .074(9) .025(5) .004(6) .018(5) .004(6)
C5 .025(6) .080(9) .023(6) -.001(7) .009(5) .004(6)
C8 .030(5) .067(9) .029(6) -.001(6) .016(5) -.008(6)
O2' .031(4) .089(7) .027(4) -.014(5) .017(3) -.001(4)
C3' .038(6) .066(8) .028(6) .008(7) .019(5) -.001(6)
C5' .029(6) .058(9) .036(7) -.008(6) .010(5) -.014(6)
C6' .036(6) .057(9) .031(6) -.002(6) .019(5) -.003(6)
C22 .041(7) .060(9) .046(8) -.007(8) .027(7) -.001(8)
C4' .044(7) .054(9) .023(5) .001(6) .010(5) -.009(6)

loop_
_atom_site_label
_atom_site_fract_x
_atom_site_fract_y
_atom_site_fract_z
_atom_site_U_iso_or_equiv
_atom_site_thermal_displace_type
_atom_site_calc_flag
_atom_site_calc_attached_atom
_atom_site_occupancy
O1 .8197(5) .189(2) .4779(3) .039(4) Uani ? ? 1
C10 .6792(7) .158(4) .3701(4) .036(5) Uani ? ? 1
C9 .7838(7) .093(3) .4167(4) .034(5) Uani ? ? 1
C2 .7509(7) .308(3) .4919(4) .032(5) Uani ? ? 1
C1' .8013(7) .389(3) .5595(4) .033(5) Uani ? ? 1
O6 .6939(6) -.201(3) .2386(3) .056(5) Uani ? ? 1
C3 .6502(8) .386(4) .4494(5) .040(6) Uani ? ? 1
O4 .5127(5) .369(3) .3445(3) .060(5) Uani ? ? 1
C7 .8247(8) -.144(4) .3449(5) .044(6) Uani ? ? 1
C6 .7192(8) -.087(4) .2971(4) .040(6) Uani ? ? 1
C2' .7493(8) .323(3) .5909(4) .037(6) Uani ? ? 1
C4 .6060(8) .298(4) .3840(4) .041(6) Uani ? ? 1
C5 .6495(9) .044(4) .3094(5) .044(6) Uani ? ? 1
C8 .8568(8) -.040(4) .4051(5) .042(6) Uani ? ? 1
O2' .6516(5) .177(3) .5579(3) .048(4) Uani ? ? 1
C3' .7985(9) .403(4) .6541(5) .043(6) Uani ? ? 1
C5' .9499(9) .613(4) .6540(5) .044(6) Uani ? ? 1
C6' .9022(8) .528(4) .5918(5) .041(6) Uani ? ? 1
C22 .6007(11) .087(5) .5902(6) .047(7) Uani ? ? 1
C4' .8970(9) .549(4) .6839(5) .044(6) Uani ? ? 1
H3' .761(8) .49(3) .670(5) .05(4) Uiso ? ? 1
H5' 1.006(8) .70(3) .670(5) .03(3) Uiso ? ? 1
H4' .917(8) .70(3) .715(5) .06(4) Uiso ? ? 1
H3 .610(8) .52(3) .459(5) .04(4) Uiso ? ? 1
H8 .886(12) .25(5) .416(7) .13(6) Uiso ? ? 1
H7 .873(8) -.25(3) .336(4) .05(3) Uiso ? ? 1
H5 .598(10) .04(4) .287(6) .06(6) Uiso ? ? 1
H221 .642(8) -.11(3) .620(5) .04(3) Uiso ? ? 1
H222 .595(8) .30(4) .609(5) .04(4) Uiso ? ? 1
H223 .555(9) -.06(4) .570(5) .06(4) Uiso ? ? 1
H6' .938(7) .53(3) .572(4) .02(3) Uiso ? ? 1
H6 .686(13) -.439(10) .247(7) .14(7) Uiso ? ? 1

loop_
_geom_bond_atom_site_label_1
_geom_bond_atom_site_label_2
_geom_bond_distance
_geom_bond_site_symmetry_1
_geom_bond_site_symmetry_2
_geom_bond_publ_flag
O1 C9 1.398(12) . . ?
O1 C2 1.327(13) . . ?
C10 C9 1.397(11) . . ?
C10 C4 1.415(14) . . ?
C10 C5 1.425(13) . . ?
C9 C8 1.365(15) . . ?
C2 C1' 1.496(13) . . ?
C2 C3 1.346(12) . . ?
C1' C2' 1.390(13) . . ?
C1' C6' 1.388(14) . . ?
O6 C6 1.390(14) . . ?
O6 H6 .97(8) . . ?
C3 C4 1.463(15) . . ?
C3 H3 .93(14) . . ?
O4 C4 1.245(11) . . ?
C7 C6 1.409(12) . . ?
C7 C8 1.392(12) . . ?
C7 H7 .96(13) . . ?
C6 C5 1.33(2) . . ?
C2' O2' 1.365(12) . . ?
C2' C3' 1.399(14) . . ?
C5 H5 .77(12) . . ?
C8 H8 1.19(19) . . ?
O2' C22 1.42(2) . . ?
C3' C4' 1.370(14) . . ?
C3' H3' .91(15) . . ?
C5' C6' 1.385(13) . . ?
C5' C4' 1.37(2) . . ?
C5' H5' .78(10) . . ?
C6' H6' .91(12) . . ?
C22 H221 1.02(11) . . ?
C22 H222 .98(14) . . ?
C22 H223 .84(12) . . ?
C4' H4' .89(12) . . ?

loop_
_cod_related_entry_id
_cod_related_entry_database
_cod_related_entry_code
1 ChemSpider 588783
